data_7014407
loop_
_publ_author_name
'Jaafar, Hassen'
'Vileno, Bertrand'
'Thibon, Aurore'
'Mandon, Dominique'

_publ_section_title
;
 Tuning the conversion of cyclohexane into cyclohexanol/one by
 molecular dioxygen, protons and reducing agents at a single
 non-porphyrinic iron centre and chemical versatility of the
 tris(2-pyridylmethyl)amine TPAFe(II)Cl2 complex in mild oxidation
 chemistry.
;
_journal_issue 1
_journal_name_full 'Dalton transactions (Cambridge, England : 2003)'
_journal_page_first 92
_journal_page_last 106
_journal_paper_doi 10.1039/c0dt00756k
_journal_volume 40
_journal_year 2011
_chemical_formula_moiety 'C18 H17 Cl3 Fe N4, C H2 Cl2'
_chemical_formula_sum 'C19 H19 Cl5 Fe N4'
_chemical_formula_weight 536.48
_chemical_name_systematic
;
?
;
_space_group_IT_number 14
_symmetry_cell_setting monoclinic
_symmetry_space_group_name_Hall '-P 2ybc'
_symmetry_space_group_name_H-M 'P 1 21/c 1'
_atom_sites_solution_hydrogens geom
_atom_sites_solution_primary direct
_atom_sites_solution_secondary difmap
_audit_creation_method SHELXL-97
_cell_angle_alpha 90.00
_cell_angle_beta 94.919(2)
_cell_angle_gamma 90.00
_cell_formula_units_Z 4
_cell_length_a 10.2750(4)
_cell_length_b 13.5295(5)
_cell_length_c 16.2447(4)
_cell_measurement_reflns_used 9811
_cell_measurement_temperature 173(2)
_cell_measurement_theta_max 30.034
_cell_measurement_theta_min 0.998
_cell_volume 2249.95(13)
_computing_cell_refinement 'Denzo (Nonius B.V., 1998)'
_computing_data_collection 'Collect (Nonius B.V., 1998)'
_computing_data_reduction 'Denzo (Nonius B.V., 1998)'
_computing_molecular_graphics 'PLATON 98 (Spek, 1998)'
_computing_publication_material 'SHELXL-97 (Sheldrick, 1997)'
_computing_structure_refinement 'SHELXL-97 (Sheldrick, 1997)'
_computing_structure_solution 'SHELXS-97 (Sheldrick, 1997)'
_diffrn_ambient_temperature 173(2)
_diffrn_measured_fraction_theta_full 0.997
_diffrn_measured_fraction_theta_max 0.997
_diffrn_measurement_device_type KappaCCD
_diffrn_measurement_method 'phi and omega scans'
_diffrn_radiation_monochromator graphite
_diffrn_radiation_source 'fine-focus sealed tube'
_diffrn_radiation_type MoK\a
_diffrn_radiation_wavelength 0.71073
_diffrn_reflns_av_R_equivalents 0.0494
_diffrn_reflns_av_sigmaI/netI 0.0553
_diffrn_reflns_limit_h_max 10
_diffrn_reflns_limit_h_min -14
_diffrn_reflns_limit_k_max 16
_diffrn_reflns_limit_k_min -19
_diffrn_reflns_limit_l_max 22
_diffrn_reflns_limit_l_min -19
_diffrn_reflns_number 19365
_diffrn_reflns_theta_full 30.03
_diffrn_reflns_theta_max 30.03
_diffrn_reflns_theta_min 1.96
_exptl_absorpt_coefficient_mu 1.278
_exptl_absorpt_correction_T_max 0.68183
_exptl_absorpt_correction_T_min 0.60332
_exptl_absorpt_correction_type multi-scan
_exptl_absorpt_process_details 'MULscanABS in PLATON (Spek, 2003)'
_exptl_crystal_colour orange
_exptl_crystal_density_diffrn 1.584
_exptl_crystal_density_method 'not measured'
_exptl_crystal_description prism
_exptl_crystal_F_000 1088
_exptl_crystal_size_max 0.40
_exptl_crystal_size_mid 0.38
_exptl_crystal_size_min 0.35
_refine_diff_density_max 0.939
_refine_diff_density_min -0.916
_refine_diff_density_rms 0.100
_refine_ls_extinction_method none
_refine_ls_goodness_of_fit_ref 1.081
_refine_ls_hydrogen_treatment constr
_refine_ls_matrix_type full
_refine_ls_number_parameters 262
_refine_ls_number_reflns 6556
_refine_ls_number_restraints 0
_refine_ls_restrained_S_all 1.081
_refine_ls_R_factor_all 0.0804
_refine_ls_R_factor_gt 0.0486
_refine_ls_shift/su_max 0.001
_refine_ls_shift/su_mean 0.000
_refine_ls_structure_factor_coef Fsqd
_refine_ls_weighting_details 'calc w=1/[\s^2^(Fo^2^)+(0.0754P)^2^+0.4115P] where P=(Fo^2^+2Fc^2^)/3'
_refine_ls_weighting_scheme calc
_refine_ls_wR_factor_gt 0.1274
_refine_ls_wR_factor_ref 0.1437
_reflns_number_gt 4551
_reflns_number_total 6556
_reflns_threshold_expression I>2sigma(I)
_cod_data_source_file C0DT00756K.TXT
_cod_data_source_block Cl1TPAFeCl2
_cod_depositor_comments
;
The following automatic conversions were performed:
'_symmetry_cell_setting' value 'Monoclinic' changed to 'monoclinic'
according to '/home/saulius/struct/CIF-dictionaries/cif_core.dic'
dictionary named 'cif_core.dic' version 2.4.1 from 2010-06-29.

Automatic conversion script
Id: cif_fix_enum 1555 2011-01-17 13:19:09Z saulius 
;
_cod_original_sg_symbol_H-M 'P 21/c'
_cod_database_code 7014407

loop_
_symmetry_equiv_pos_as_xyz
'x, y, z'
'-x, y+1/2, -z+1/2'
'-x, -y, -z'
'x, -y-1/2, z-1/2'

loop_
_atom_site_label
_atom_site_type_symbol
_atom_site_fract_x
_atom_site_fract_y
_atom_site_fract_z
_atom_site_U_iso_or_equiv
_atom_site_adp_type
_atom_site_occupancy
_atom_site_symmetry_multiplicity
_atom_site_calc_flag
_atom_site_refinement_flags
_atom_site_disorder_assembly
_atom_site_disorder_group
C1 C 0.5458(3) 0.3636(2) 0.80326(16) 0.0311(6) Uani 1 1 d . . .
H1A H 0.5464 0.2905 0.8024 0.037 Uiso 1 1 calc R . .
H1B H 0.4551 0.3862 0.7888 0.037 Uiso 1 1 calc R . .
C2 C 0.5926(3) 0.3999(2) 0.88781(17) 0.0289(6) Uani 1 1 d . . .
C3 C 0.5761(3) 0.3454(2) 0.95822(18) 0.0384(7) Uani 1 1 d . . .
H3 H 0.5380 0.2814 0.9539 0.046 Uiso 1 1 calc R . .
C4 C 0.6155(3) 0.3848(3) 1.03489(18) 0.0428(8) Uani 1 1 d . . .
H4 H 0.6039 0.3488 1.0839 0.051 Uiso 1 1 calc R . .
C5 C 0.6717(3) 0.4769(3) 1.03881(17) 0.0408(7) Uani 1 1 d . . .
H5 H 0.7011 0.5049 1.0908 0.049 Uiso 1 1 calc R . .
C6 C 0.6854(3) 0.5289(2) 0.96643(16) 0.0314(6) Uani 1 1 d . . .
H6 H 0.7235 0.5929 0.9696 0.038 Uiso 1 1 calc R . .
C7 C 0.7615(3) 0.3531(2) 0.75134(18) 0.0317(6) Uani 1 1 d . . .
H7A H 0.7633 0.3009 0.7087 0.038 Uiso 1 1 calc R . .
H7B H 0.7722 0.3205 0.8061 0.038 Uiso 1 1 calc R . .
C8 C 0.8755(3) 0.4220(2) 0.74369(15) 0.0269(5) Uani 1 1 d . . .
C9 C 0.9969(3) 0.3857(2) 0.72704(18) 0.0363(7) Uani 1 1 d . . .
H9 H 1.0077 0.3176 0.7154 0.044 Uiso 1 1 calc R . .
C10 C 1.1026(3) 0.4500(3) 0.7275(2) 0.0422(7) Uani 1 1 d . . .
H10 H 1.1867 0.4265 0.7170 0.051 Uiso 1 1 calc R . .
C11 C 1.0826(3) 0.5480(2) 0.7436(2) 0.0410(7) Uani 1 1 d . . .
H11 H 1.1529 0.5936 0.7444 0.049 Uiso 1 1 calc R . .
C12 C 0.9594(3) 0.5795(2) 0.75868(18) 0.0330(6) Uani 1 1 d . . .
H12 H 0.9462 0.6478 0.7687 0.040 Uiso 1 1 calc R . .
C13 C 0.5689(3) 0.3934(2) 0.65732(16) 0.0329(6) Uani 1 1 d . . .
H13A H 0.4750 0.4098 0.6575 0.039 Uiso 1 1 calc R . .
H13B H 0.5758 0.3242 0.6383 0.039 Uiso 1 1 calc R . .
C14 C 0.6308(3) 0.4612(2) 0.59840(16) 0.0289(6) Uani 1 1 d . . .
C15 C 0.6504(3) 0.4320(2) 0.51957(18) 0.0381(7) Uani 1 1 d . . .
H15 H 0.6300 0.3665 0.5017 0.046 Uiso 1 1 calc R . .
C16 C 0.7004(3) 0.4996(3) 0.46627(18) 0.0449(8) Uani 1 1 d . . .
H16 H 0.7135 0.4813 0.4111 0.054 Uiso 1 1 calc R . .
C17 C 0.7307(3) 0.5928(3) 0.49399(18) 0.0416(7) Uani 1 1 d . . .
H17 H 0.7651 0.6406 0.4590 0.050 Uiso 1 1 calc R . .
C18 C 0.7094(3) 0.6150(2) 0.57500(17) 0.0324(6) Uani 1 1 d . . .
C19 C 0.9804(4) 0.3357(4) 1.0320(2) 0.0695(12) Uani 1 1 d . . .
H19A H 1.0697 0.3318 1.0600 0.083 Uiso 1 1 calc R . .
H19B H 0.9275 0.3780 1.0661 0.083 Uiso 1 1 calc R . .
N1 N 0.6325(2) 0.40233(16) 0.74214(13) 0.0259(4) Uani 1 1 d . . .
N2 N 0.6461(2) 0.49079(17) 0.89154(13) 0.0262(5) Uani 1 1 d . . .
N3 N 0.8562(2) 0.51747(16) 0.75982(13) 0.0248(4) Uani 1 1 d . . .
N4 N 0.6614(2) 0.55253(17) 0.62759(13) 0.0268(5) Uani 1 1 d . . .
Cl1 Cl 0.42052(6) 0.59525(5) 0.74486(4) 0.03099(16) Uani 1 1 d . . .
Cl2 Cl 0.71650(6) 0.72139(5) 0.83025(4) 0.03104(16) Uani 1 1 d . . .
Cl3 Cl 0.74859(9) 0.73165(6) 0.61274(5) 0.0474(2) Uani 1 1 d . . .
Cl4 Cl 0.91403(15) 0.21978(12) 1.02619(12) 0.1184(6) Uani 1 1 d . . .
Cl5 Cl 0.98789(10) 0.39066(8) 0.93540(6) 0.0634(3) Uani 1 1 d . . .
Fe1 Fe 0.65405(3) 0.56687(3) 0.77065(2) 0.02140(11) Uani 1 1 d . . .

loop_
_atom_site_aniso_label
_atom_site_aniso_U_11
_atom_site_aniso_U_22
_atom_site_aniso_U_33
_atom_site_aniso_U_23
_atom_site_aniso_U_13
_atom_site_aniso_U_12
C1 0.0317(14) 0.0234(13) 0.0384(14) 0.0043(12) 0.0043(11) -0.0053(11)
C2 0.0259(13) 0.0255(14) 0.0353(14) 0.0054(11) 0.0021(11) 0.0028(10)
C3 0.0375(16) 0.0333(16) 0.0448(16) 0.0158(13) 0.0064(13) 0.0034(13)
C4 0.0433(18) 0.052(2) 0.0330(15) 0.0160(14) 0.0055(13) 0.0115(15)
C5 0.0357(16) 0.058(2) 0.0277(14) 0.0016(14) -0.0007(12) 0.0130(15)
C6 0.0259(13) 0.0373(16) 0.0307(13) -0.0032(12) 0.0001(11) 0.0039(12)
C7 0.0325(14) 0.0222(13) 0.0407(14) -0.0014(12) 0.0046(12) 0.0021(11)
C8 0.0293(13) 0.0252(13) 0.0263(12) 0.0015(10) 0.0020(10) 0.0026(10)
C9 0.0354(15) 0.0295(15) 0.0449(16) -0.0019(13) 0.0083(13) 0.0097(12)
C10 0.0285(15) 0.049(2) 0.0507(18) 0.0025(15) 0.0108(13) 0.0106(13)
C11 0.0263(14) 0.0426(18) 0.0547(18) 0.0004(15) 0.0064(13) -0.0054(13)
C12 0.0241(13) 0.0301(15) 0.0447(15) -0.0018(12) 0.0023(11) -0.0020(11)
C13 0.0360(15) 0.0291(15) 0.0328(14) -0.0075(12) -0.0016(11) -0.0080(12)
C14 0.0263(13) 0.0307(14) 0.0286(13) -0.0033(11) -0.0036(10) -0.0011(11)
C15 0.0394(16) 0.0393(18) 0.0347(15) -0.0080(13) -0.0030(12) -0.0046(13)
C16 0.0485(18) 0.060(2) 0.0260(14) -0.0038(14) 0.0004(13) 0.0011(16)
C17 0.0445(18) 0.051(2) 0.0290(14) 0.0120(14) 0.0007(13) -0.0029(15)
C18 0.0294(14) 0.0349(16) 0.0320(14) 0.0049(12) -0.0018(11) 0.0013(11)
C19 0.047(2) 0.103(4) 0.057(2) 0.020(2) -0.0090(17) 0.000(2)
N1 0.0248(11) 0.0215(11) 0.0312(11) 0.0001(9) 0.0007(9) -0.0033(9)
N2 0.0232(10) 0.0274(12) 0.0280(11) 0.0019(9) 0.0009(8) 0.0008(9)
N3 0.0234(11) 0.0224(11) 0.0286(11) -0.0009(9) 0.0024(8) 0.0003(8)
N4 0.0236(11) 0.0292(12) 0.0273(11) 0.0018(9) 0.0000(9) -0.0001(9)
Cl1 0.0203(3) 0.0351(4) 0.0370(4) 0.0028(3) -0.0006(2) 0.0004(3)
Cl2 0.0323(3) 0.0220(3) 0.0380(3) -0.0074(3) -0.0013(3) -0.0001(2)
Cl3 0.0623(5) 0.0322(4) 0.0480(4) 0.0058(3) 0.0063(4) -0.0090(4)
Cl4 0.0799(9) 0.1084(12) 0.1627(14) 0.0672(11) -0.0149(9) -0.0233(8)
Cl5 0.0622(6) 0.0731(7) 0.0535(5) 0.0110(5) -0.0037(4) 0.0069(5)
Fe1 0.02041(18) 0.01864(19) 0.02482(19) -0.00150(14) 0.00010(13) -0.00037(13)

loop_
_atom_type_symbol
_atom_type_description
_atom_type_scat_dispersion_real
_atom_type_scat_dispersion_imag
_atom_type_scat_source
C C 0.0033 0.0016 'International Tables Vol C Tables 4.2.6.8 and 6.1.1.4'
H H 0.0000 0.0000 'International Tables Vol C Tables 4.2.6.8 and 6.1.1.4'
N N 0.0061 0.0033 'International Tables Vol C Tables 4.2.6.8 and 6.1.1.4'
Cl Cl 0.1484 0.1585 'International Tables Vol C Tables 4.2.6.8 and 6.1.1.4'
Fe Fe 0.3463 0.8444 'International Tables Vol C Tables 4.2.6.8 and 6.1.1.4'

loop_
_geom_angle_atom_site_label_1
_geom_angle_atom_site_label_2
_geom_angle_atom_site_label_3
_geom_angle
_geom_angle_site_symmetry_1
_geom_angle_site_symmetry_3
_geom_angle_publ_flag
N1 C1 C2 109.5(2) . . ?
N1 C1 H1A 109.8 . . ?
C2 C1 H1A 109.8 . . ?
N1 C1 H1B 109.8 . . ?
C2 C1 H1B 109.8 . . ?
H1A C1 H1B 108.2 . . ?
N2 C2 C3 121.9(3) . . ?
N2 C2 C1 116.0(2) . . ?
C3 C2 C1 122.1(3) . . ?
C4 C3 C2 119.5(3) . . ?
C4 C3 H3 120.3 . . ?
C2 C3 H3 120.3 . . ?
C5 C4 C3 118.8(3) . . ?
C5 C4 H4 120.6 . . ?
C3 C4 H4 120.6 . . ?
C4 C5 C6 119.6(3) . . ?
C4 C5 H5 120.2 . . ?
C6 C5 H5 120.2 . . ?
N2 C6 C5 121.7(3) . . ?
N2 C6 H6 119.1 . . ?
C5 C6 H6 119.1 . . ?
N1 C7 C8 114.1(2) . . ?
N1 C7 H7A 108.7 . . ?
C8 C7 H7A 108.7 . . ?
N1 C7 H7B 108.7 . . ?
C8 C7 H7B 108.7 . . ?
H7A C7 H7B 107.6 . . ?
N3 C8 C9 122.0(3) . . ?
N3 C8 C7 116.8(2) . . ?
C9 C8 C7 121.0(3) . . ?
C8 C9 C10 119.5(3) . . ?
C8 C9 H9 120.2 . . ?
C10 C9 H9 120.2 . . ?
C11 C10 C9 118.4(3) . . ?
C11 C10 H10 120.8 . . ?
C9 C10 H10 120.8 . . ?
C10 C11 C12 119.3(3) . . ?
C10 C11 H11 120.4 . . ?
C12 C11 H11 120.4 . . ?
N3 C12 C11 122.9(3) . . ?
N3 C12 H12 118.6 . . ?
C11 C12 H12 118.6 . . ?
N1 C13 C14 111.5(2) . . ?
N1 C13 H13A 109.3 . . ?
C14 C13 H13A 109.3 . . ?
N1 C13 H13B 109.3 . . ?
C14 C13 H13B 109.3 . . ?
H13A C13 H13B 108.0 . . ?
N4 C14 C15 122.8(3) . . ?
N4 C14 C13 115.6(2) . . ?
C15 C14 C13 121.5(3) . . ?
C14 C15 C16 119.0(3) . . ?
C14 C15 H15 120.5 . . ?
C16 C15 H15 120.5 . . ?
C17 C16 C15 119.2(3) . . ?
C17 C16 H16 120.4 . . ?
C15 C16 H16 120.4 . . ?
C16 C17 C18 117.7(3) . . ?
C16 C17 H17 121.2 . . ?
C18 C17 H17 121.2 . . ?
N4 C18 C17 124.8(3) . . ?
N4 C18 Cl3 116.2(2) . . ?
C17 C18 Cl3 119.0(2) . . ?
Cl4 C19 Cl5 112.9(2) . . ?
Cl4 C19 H19A 109.0 . . ?
Cl5 C19 H19A 109.0 . . ?
Cl4 C19 H19B 109.0 . . ?
Cl5 C19 H19B 109.0 . . ?
H19A C19 H19B 107.8 . . ?
C13 N1 C7 112.2(2) . . ?
C13 N1 C1 110.6(2) . . ?
C7 N1 C1 110.9(2) . . ?
C13 N1 Fe1 107.26(16) . . ?
C7 N1 Fe1 110.39(16) . . ?
C1 N1 Fe1 105.19(16) . . ?
C2 N2 C6 118.6(2) . . ?
C2 N2 Fe1 115.39(17) . . ?
C6 N2 Fe1 125.99(19) . . ?
C8 N3 C12 117.9(2) . . ?
C8 N3 Fe1 117.73(17) . . ?
C12 N3 Fe1 123.90(18) . . ?
C18 N4 C14 116.4(2) . . ?
C18 N4 Fe1 129.22(19) . . ?
C14 N4 Fe1 113.45(17) . . ?
N3 Fe1 N2 92.09(8) . . ?
N3 Fe1 N1 76.33(8) . . ?
N2 Fe1 N1 73.58(8) . . ?
N3 Fe1 N4 77.56(8) . . ?
N2 Fe1 N4 147.68(8) . . ?
N1 Fe1 N4 74.23(8) . . ?
N3 Fe1 Cl2 94.37(6) . . ?
N2 Fe1 Cl2 94.40(6) . . ?
N1 Fe1 Cl2 164.26(6) . . ?
N4 Fe1 Cl2 116.64(6) . . ?
N3 Fe1 Cl1 163.26(6) . . ?
N2 Fe1 Cl1 96.58(6) . . ?
N1 Fe1 Cl1 92.39(6) . . ?
N4 Fe1 Cl1 87.57(6) . . ?
Cl2 Fe1 Cl1 99.19(3) . . ?

loop_
_geom_bond_atom_site_label_1
_geom_bond_atom_site_label_2
_geom_bond_distance
_geom_bond_site_symmetry_2
_geom_bond_publ_flag
C1 N1 1.485(3) . ?
C1 C2 1.498(4) . ?
C1 H1A 0.9900 . ?
C1 H1B 0.9900 . ?
C2 N2 1.346(4) . ?
C2 C3 1.383(4) . ?
C3 C4 1.383(5) . ?
C3 H3 0.9500 . ?
C4 C5 1.373(5) . ?
C4 H4 0.9500 . ?
C5 C6 1.387(4) . ?
C5 H5 0.9500 . ?
C6 N2 1.351(3) . ?
C6 H6 0.9500 . ?
C7 N1 1.480(3) . ?
C7 C8 1.510(4) . ?
C7 H7A 0.9900 . ?
C7 H7B 0.9900 . ?
C8 N3 1.337(3) . ?
C8 C9 1.388(4) . ?
C9 C10 1.391(4) . ?
C9 H9 0.9500 . ?
C10 C11 1.370(5) . ?
C10 H10 0.9500 . ?
C11 C12 1.378(4) . ?
C11 H11 0.9500 . ?
C12 N3 1.353(3) . ?
C12 H12 0.9500 . ?
C13 N1 1.478(3) . ?
C13 C14 1.505(4) . ?
C13 H13A 0.9900 . ?
C13 H13B 0.9900 . ?
C14 N4 1.352(4) . ?
C14 C15 1.371(4) . ?
C15 C16 1.388(5) . ?
C15 H15 0.9500 . ?
C16 C17 1.365(5) . ?
C16 H16 0.9500 . ?
C17 C18 1.386(4) . ?
C17 H17 0.9500 . ?
C18 N4 1.327(3) . ?
C18 Cl3 1.728(3) . ?
C19 Cl4 1.710(5) . ?
C19 Cl5 1.744(4) . ?
C19 H19A 0.9900 . ?
C19 H19B 0.9900 . ?
N1 Fe1 2.281(2) . ?
N2 Fe1 2.225(2) . ?
N3 Fe1 2.203(2) . ?
N4 Fe1 2.340(2) . ?
Cl1 Fe1 2.4307(7) . ?
Cl2 Fe1 2.3692(7) . ?

loop_
_geom_torsion_atom_site_label_1
_geom_torsion_atom_site_label_2
_geom_torsion_atom_site_label_3
_geom_torsion_atom_site_label_4
_geom_torsion
_geom_torsion_site_symmetry_1
_geom_torsion_site_symmetry_2
_geom_torsion_site_symmetry_3
_geom_torsion_site_symmetry_4
_geom_torsion_publ_flag
N1 C1 C2 N2 33.8(3) . . . . ?
N1 C1 C2 C3 -149.3(3) . . . . ?
N2 C2 C3 C4 -0.1(4) . . . . ?
C1 C2 C3 C4 -176.8(3) . . . . ?
C2 C3 C4 C5 -0.8(5) . . . . ?
C3 C4 C5 C6 1.2(5) . . . . ?
C4 C5 C6 N2 -0.7(4) . . . . ?
N1 C7 C8 N3 23.6(3) . . . . ?
N1 C7 C8 C9 -161.3(3) . . . . ?
N3 C8 C9 C10 0.4(4) . . . . ?
C7 C8 C9 C10 -174.4(3) . . . . ?
C8 C9 C10 C11 -0.8(5) . . . . ?
C9 C10 C11 C12 0.0(5) . . . . ?
C10 C11 C12 N3 1.2(5) . . . . ?
N1 C13 C14 N4 -41.2(3) . . . . ?
N1 C13 C14 C15 140.7(3) . . . . ?
N4 C14 C15 C16 -1.9(5) . . . . ?
C13 C14 C15 C16 176.0(3) . . . . ?
C14 C15 C16 C17 1.0(5) . . . . ?
C15 C16 C17 C18 0.0(5) . . . . ?
C16 C17 C18 N4 -0.2(5) . . . . ?
C16 C17 C18 Cl3 179.1(2) . . . . ?
C14 C13 N1 C7 -75.0(3) . . . . ?
C14 C13 N1 C1 160.6(2) . . . . ?
C14 C13 N1 Fe1 46.4(3) . . . . ?
C8 C7 N1 C13 97.0(3) . . . . ?
C8 C7 N1 C1 -138.7(2) . . . . ?
C8 C7 N1 Fe1 -22.5(3) . . . . ?
C2 C1 N1 C13 -163.3(2) . . . . ?
C2 C1 N1 C7 71.5(3) . . . . ?
C2 C1 N1 Fe1 -47.8(2) . . . . ?
C3 C2 N2 C6 0.6(4) . . . . ?
C1 C2 N2 C6 177.5(2) . . . . ?
C3 C2 N2 Fe1 -177.3(2) . . . . ?
C1 C2 N2 Fe1 -0.4(3) . . . . ?
C5 C6 N2 C2 -0.2(4) . . . . ?
C5 C6 N2 Fe1 177.4(2) . . . . ?
C9 C8 N3 C12 0.7(4) . . . . ?
C7 C8 N3 C12 175.7(2) . . . . ?
C9 C8 N3 Fe1 173.0(2) . . . . ?
C7 C8 N3 Fe1 -12.0(3) . . . . ?
C11 C12 N3 C8 -1.5(4) . . . . ?
C11 C12 N3 Fe1 -173.3(2) . . . . ?
C17 C18 N4 C14 -0.6(4) . . . . ?
Cl3 C18 N4 C14 -179.9(2) . . . . ?
C17 C18 N4 Fe1 167.8(2) . . . . ?
Cl3 C18 N4 Fe1 -11.5(3) . . . . ?
C15 C14 N4 C18 1.6(4) . . . . ?
C13 C14 N4 C18 -176.4(2) . . . . ?
C15 C14 N4 Fe1 -168.6(2) . . . . ?
C13 C14 N4 Fe1 13.4(3) . . . . ?
C8 N3 Fe1 N2 71.96(19) . . . . ?
C12 N3 Fe1 N2 -116.2(2) . . . . ?
C8 N3 Fe1 N1 -0.58(18) . . . . ?
C12 N3 Fe1 N1 171.2(2) . . . . ?
C8 N3 Fe1 N4 -77.13(19) . . . . ?
C12 N3 Fe1 N4 94.7(2) . . . . ?
C8 N3 Fe1 Cl2 166.54(18) . . . . ?
C12 N3 Fe1 Cl2 -21.7(2) . . . . ?
C8 N3 Fe1 Cl1 -49.3(3) . . . . ?
C12 N3 Fe1 Cl1 122.5(2) . . . . ?
C2 N2 Fe1 N3 -95.54(19) . . . . ?
C6 N2 Fe1 N3 86.8(2) . . . . ?
C2 N2 Fe1 N1 -20.45(18) . . . . ?
C6 N2 Fe1 N1 161.9(2) . . . . ?
C2 N2 Fe1 N4 -25.8(3) . . . . ?
C6 N2 Fe1 N4 156.55(19) . . . . ?
C2 N2 Fe1 Cl2 169.91(18) . . . . ?
C6 N2 Fe1 Cl2 -7.8(2) . . . . ?
C2 N2 Fe1 Cl1 70.12(18) . . . . ?
C6 N2 Fe1 Cl1 -107.6(2) . . . . ?
C13 N1 Fe1 N3 -109.85(17) . . . . ?
C7 N1 Fe1 N3 12.65(16) . . . . ?
C1 N1 Fe1 N3 132.35(17) . . . . ?
C13 N1 Fe1 N2 153.78(18) . . . . ?
C7 N1 Fe1 N2 -83.71(17) . . . . ?
C1 N1 Fe1 N2 35.98(16) . . . . ?
C13 N1 Fe1 N4 -29.16(16) . . . . ?
C7 N1 Fe1 N4 93.34(17) . . . . ?
C1 N1 Fe1 N4 -146.96(18) . . . . ?
C13 N1 Fe1 Cl2 -164.84(17) . . . . ?
C7 N1 Fe1 Cl2 -42.3(3) . . . . ?
C1 N1 Fe1 Cl2 77.4(3) . . . . ?
C13 N1 Fe1 Cl1 57.63(16) . . . . ?
C7 N1 Fe1 Cl1 -179.87(16) . . . . ?
C1 N1 Fe1 Cl1 -60.17(16) . . . . ?
C18 N4 Fe1 N3 -80.4(2) . . . . ?
C14 N4 Fe1 N3 88.28(19) . . . . ?
C18 N4 Fe1 N2 -154.2(2) . . . . ?
C14 N4 Fe1 N2 14.5(3) . . . . ?
C18 N4 Fe1 N1 -159.5(2) . . . . ?
C14 N4 Fe1 N1 9.18(18) . . . . ?
C18 N4 Fe1 Cl2 8.3(2) . . . . ?
C14 N4 Fe1 Cl2 176.94(16) . . . . ?
C18 N4 Fe1 Cl1 107.3(2) . . . . ?
C14 N4 Fe1 Cl1 -84.00(18) . . . . ?
